data_2010028
loop_
_publ_author_name
'Koskenlinna, Markus'
'Mutikainen, Ilpo'
'Leskel\"a, Markku'
'Niinist\"o, Lauri'

_publ_section_title
;
 Sm(HSeO~3~)(SeO~3~).2H~2~O
;
_journal_issue 9
_journal_name_full 'Acta Crystallographica Section C'
_journal_page_first 1384
_journal_page_last 1386
_journal_paper_doi 10.1107/S0108270194002428
_journal_volume 50
_journal_year 1994
_chemical_formula_moiety 'Sm (H Se O3 )(Se O3 ),2H2 O'
_chemical_formula_sum 'H5 O8 Se2 Sm'
_chemical_formula_weight 441.31
_chemical_name_systematic
;
  Samarium hydrogenselenite selenite dihydrate
;
_space_group_IT_number 19
_symmetry_cell_setting orthorhombic
_symmetry_space_group_name_Hall 'P 2ac 2ab'
_symmetry_space_group_name_H-M 'P 21 21 21'
_audit_creation_method SHELXL
_cell_angle_alpha 90.00
_cell_angle_beta 90.00
_cell_angle_gamma 90.00
_cell_formula_units_Z 4
_cell_length_a 6.6670(10)
_cell_length_b 7.0310(10)
_cell_length_c 16.426(3)
_cell_measurement_reflns_used 25
_cell_measurement_temperature 293(2)
_cell_measurement_theta_max 15
_cell_measurement_theta_min 10
_cell_volume 770.0(2)
_computing_cell_refinement 'Rigaku AFC-7S software'
_computing_data_collection 'Rigaku AFC-7 software'
_computing_data_reduction 'TEXSAN (Molecular Structure Corporation)'
_computing_molecular_graphics SHELXTL-PLUS
_computing_publication_material 'SHELXL-93 (Sheldrick, 1993)'
_computing_structure_refinement 'SHELXL-93 (Sheldrick, 1994)'
_computing_structure_solution 'SIR92 (Burla et al., 1992)'
_diffrn_ambient_temperature 293(2)
_diffrn_measurement_device 'Rigaku AFC-7S'
_diffrn_measurement_method \w-2\q
_diffrn_radiation_monochromator graphite
_diffrn_radiation_source 'fine-focus sealed tube'
_diffrn_radiation_type MoK\a
_diffrn_radiation_wavelength 0.71073
_diffrn_reflns_av_R_equivalents 0.0000
_diffrn_reflns_av_sigmaI/netI 0.0889
_diffrn_reflns_limit_h_max 8
_diffrn_reflns_limit_h_min 0
_diffrn_reflns_limit_k_max 8
_diffrn_reflns_limit_k_min 0
_diffrn_reflns_limit_l_max 20
_diffrn_reflns_limit_l_min 0
_diffrn_reflns_number 953
_diffrn_reflns_theta_max 26.50
_diffrn_reflns_theta_min 3.15
_diffrn_standards_decay_% 0
_diffrn_standards_interval_count 200
_diffrn_standards_number 3
_exptl_absorpt_coefficient_mu 17.083
_exptl_absorpt_correction_T_max 1.0000
_exptl_absorpt_correction_T_min 0.7547
_exptl_absorpt_correction_type empirical
_exptl_crystal_colour Colourless
_exptl_crystal_density_diffrn 3.807
_exptl_crystal_description 'Transparent needle'
_exptl_crystal_F_000 796
_exptl_crystal_size_max 0.175
_exptl_crystal_size_mid 0.030
_exptl_crystal_size_min 0.025
_refine_diff_density_max '2.433 near Sm'
_refine_diff_density_min -1.503
_refine_ls_abs_structure_details 'Flack H D (1983), Acta Cryst. A39, 876-881'
_refine_ls_abs_structure_Flack 0.09(10)
_refine_ls_extinction_method none
_refine_ls_goodness_of_fit_all 1.029
_refine_ls_goodness_of_fit_obs 1.063
_refine_ls_hydrogen_treatment 'H atoms: riding model'
_refine_ls_matrix_type full
_refine_ls_number_parameters 93
_refine_ls_number_reflns 953
_refine_ls_number_restraints 4
_refine_ls_restrained_S_all 1.048
_refine_ls_restrained_S_obs 1.086
_refine_ls_R_factor_all 0.0730
_refine_ls_R_factor_obs 0.0456
_refine_ls_shift/esd_max 0.000
_refine_ls_shift/esd_mean 0.000
_refine_ls_structure_factor_coef Fsqd
_refine_ls_weighting_scheme
;calc w = 1/[\s^2^(F~o~^2^)+(0.0358P)^2^+0.0000P]
where P = (F~o~^2^+2F~c~^2^)/3
;
_refine_ls_wR_factor_all 0.1041
_refine_ls_wR_factor_obs 0.0926
_reflns_number_observed 730
_reflns_number_total 953
_reflns_observed_criterion >2\s(I)
_cod_data_source_file du1078.cif
_cod_data_source_block smse1
_cod_depositor_comments
;
The following automatic conversions were performed:
'_symmetry_cell_setting' value 'Orthorhombic' changed to 'orthorhombic'
according to '/home/saulius/struct/CIF-dictionaries/cif_core.dic'
dictionary named 'cif_core.dic' version 2.4.1 from 2010-06-29.

Automatic conversion script
Id: cif_fix_enum 1527 2010-12-29 10:47:43Z saulius 

The following automatic conversions were performed:

'_symmetry_cell_setting' value 'Orthorhombic' changed to
'orthorhombic' according to
/home/saulius/struct/CIF-dictionaries/cif_core.dic dictionary named
'cif_core.dic' version 2.4.1 from 2010-06-29.

Automatic conversion script
Id: cif_fix_values 1715 2011-07-08 13:25:40Z adriana 
;
_cod_database_code 2010028

loop_
_symmetry_equiv_pos_as_xyz
'x, y, z'
'-x+1/2, -y, z+1/2'
'-x, y+1/2, -z+1/2'
'x+1/2, -y+1/2, -z'

loop_
_atom_site_aniso_label
_atom_site_aniso_U_11
_atom_site_aniso_U_22
_atom_site_aniso_U_33
_atom_site_aniso_U_12
_atom_site_aniso_U_13
_atom_site_aniso_U_23
Sm1 0.0073(4) 0.0081(5) 0.0141(5) 0.0003(5) -0.0004(5) 0.0005(5)
Se1 0.0096(9) 0.0098(9) 0.0143(10) -0.0001(10) 0.0017(8) -0.0026(10)
Se2 0.0176(11) 0.0148(10) 0.0148(10) -0.0007(10) -0.0020(11) -0.0003(9)
O1 0.011(6) 0.011(8) 0.028(9) -0.009(6) 0.008(6) -0.012(6)
O2 0.033(9) 0.009(7) 0.019(7) 0.016(10) -0.005(8) 0.000(7)
O3 0.023(8) 0.027(8) 0.015(8) -0.004(9) 0.005(7) 0.004(8)
O4 0.014(8) 0.044(12) 0.025(10) 0.001(8) 0.008(7) -0.007(9)
O7 0.047(11) 0.013(7) 0.032(10) -0.016(10) 0.001(11) 0.012(8)
O8 0.055(13) 0.063(14) 0.034(11) -0.031(14) -0.012(11) 0.010(11)

loop_
_atom_site_label
_atom_site_fract_x
_atom_site_fract_y
_atom_site_fract_z
_atom_site_U_iso_or_equiv
_atom_site_thermal_displace_type
_atom_site_calc_flag
_atom_site_refinement_flags
_atom_site_occupancy
_atom_site_disorder_group
_atom_site_type_symbol
Sm1 0.8739(2) 0.1095(2) 0.78517(7) 0.0098(3) Uani d . 1 . Sm
Se1 0.3451(3) 0.1143(3) 0.72696(12) 0.0113(4) Uani d . 1 . Se
Se2 1.1459(3) -0.1895(3) 0.92008(13) 0.0157(5) Uani d . 1 . Se
O1 0.189(2) -0.065(2) 0.7564(9) 0.017(4) Uani d . 1 . O
O2 1.146(2) -0.387(2) 0.8606(8) 0.021(3) Uani d . 1 . O
O3 0.917(2) -0.096(3) 0.9019(9) 0.022(4) Uani d . 1 . O
O4 1.085(2) -0.295(3) 1.0135(9) 0.028(4) Uani d . 1 . O
H4 0.970(10) -0.27(3) 1.026(8) 0.042 Uiso calc R 1 . H
O5 0.192(2) 0.293(2) 0.7619(8) 0.011(3) Uiso d . 1 . O
O6 0.5240(18) 0.105(2) 0.7989(8) 0.013(3) Uiso d . 1 . O
O7 0.890(3) 0.307(2) 0.9049(10) 0.031(4) Uani d D 1 . O
H7A 0.840(3) 0.204(3) 0.9447(12) 0.046 Uiso d RD 1 . H
H7B 0.957(3) 0.412(3) 0.8997(10) 0.046 Uiso d RD 1 . H
O8 0.889(3) 0.190(3) 1.0607(10) 0.051(6) Uani d D 1 . O
H8A 0.794(4) 0.278(3) 1.0398(11) 0.076 Uiso d RD 1 . H
H8B 1.026(4) 0.220(3) 1.0757(11) 0.076 Uiso d RD 1 . H

loop_
_atom_type_symbol
_atom_type_description
_atom_type_scat_dispersion_real
_atom_type_scat_dispersion_imag
_atom_type_scat_source
O O 0.0106 0.0060 'International Tables Vol C Tables 4.2.6.8 and 6.1.1.4'
H H 0.0000 0.0000 'International Tables Vol C Tables 4.2.6.8 and 6.1.1.4'
Se Se -0.0929 2.2259 'International Tables Vol C Tables 4.2.6.8 and 6.1.1.4'
Sm Sm -0.1638 3.4418 'International Tables Vol C Tables 4.2.6.8 and 6.1.1.4'

loop_
_geom_angle_atom_site_label_1
_geom_angle_atom_site_label_2
_geom_angle_atom_site_label_3
_geom_angle_site_symmetry_1
_geom_angle_site_symmetry_3
_geom_angle
_geom_angle_publ_flag
O6 Sm1 O5 . 3_646 80.5(5) yes
O5 Sm1 O2 3_646 3_756 71.3(5) yes
O5 Sm1 O7 3_646 . 143.7(5) yes
O6 Sm1 O3 . . 91.9(5) yes
O2 Sm1 O3 3_756 . 143.6(5) yes
O6 Sm1 O1 . 3_656 82.5(5) yes
O2 Sm1 O1 3_756 1_655 82.1(5) yes
O1 Sm1 O1 3_656 1_655 124.1(4) yes
O2 Sm1 O5 3_756 1_655 83.6(5) yes
O3 Sm1 O5 . 1_655 109.1(5) yes
Sm1 O5 Sm1 3_656 1_455 111.8(5) yes
Se1 O1 Sm1 . 1_455 101.8(7) yes
Se2 O3 Sm1 . . 118.7(7) yes
Se1 O5 Sm1 . 1_455 100.2(6) yes
O6 Se1 O1 . . 101.7(7) yes
O1 Se1 O5 . . 94.9(6) yes
O3 Se2 O4 . . 96.2(7) yes
O6 Sm1 O2 . 3_756 92.4(5) yes
O6 Sm1 O7 . . 88.5(6) yes
O2 Sm1 O7 3_756 . 144.1(5) yes
O5 Sm1 O3 3_646 . 73.9(5) yes
O7 Sm1 O3 . . 72.1(5) yes
O5 Sm1 O1 3_646 3_656 138.9(5) yes
O7 Sm1 O1 . 1_655 113.8(6) yes
O5 Sm1 O5 3_646 1_655 125.7(3) yes
O7 Sm1 O5 . 1_655 77.9(5) yes
Sm1 O1 Sm1 3_646 1_455 112.0(5) yes
Se1 O1 Sm1 . 3_646 136.4(8) yes
Se2 O2 Sm1 . 3_746 125.8(7) yes
Se1 O5 Sm1 . 3_656 132.9(7) yes
Se1 O6 Sm1 . . 129.7(7) yes
O6 Se1 O5 . . 102.5(7) yes
O3 Se2 O2 . . 102.5(8) yes
O2 Se2 O4 . . 99.3(8) yes
O2 Sm1 O1 3_756 3_656 72.4(5) no
O7 Sm1 O1 . 3_656 72.2(5) no
O3 Sm1 O1 . 3_656 143.9(5) no
O6 Sm1 O1 . 1_655 148.7(5) no
O5 Sm1 O1 3_646 1_655 68.5(4) no
O3 Sm1 O1 . 1_655 75.7(5) no
O6 Sm1 O5 . 1_655 149.6(5) no
O1 Sm1 O5 3_656 1_655 67.6(4) no
O1 Sm1 O5 1_655 1_655 60.7(4) no
O6 Sm1 Se1 . 1_655 168.6(3) no
O5 Sm1 Se1 3_646 1_655 95.2(3) no
O2 Sm1 Se1 3_756 1_655 76.2(4) no
O7 Sm1 Se1 . 1_655 100.9(5) no
O3 Sm1 Se1 . 1_655 97.1(4) no
O1 Sm1 Se1 3_656 1_655 94.2(3) no
O1 Sm1 Se1 1_655 1_655 30.6(3) no
O5 Sm1 Se1 1_655 1_655 31.0(3) no
O6 Sm1 Sm1 . 3_756 116.9(4) no
O5 Sm1 Sm1 3_646 3_756 141.9(3) no
O2 Sm1 Sm1 3_756 3_756 74.3(4) no
O7 Sm1 Sm1 . 3_756 73.5(4) no
O3 Sm1 Sm1 . 3_756 133.9(4) no
O1 Sm1 Sm1 3_656 3_756 34.4(3) no
O1 Sm1 Sm1 1_655 3_756 91.4(3) no
O5 Sm1 Sm1 1_655 3_756 33.2(3) no
Se1 Sm1 Sm1 1_655 3_756 60.84(5) no
O6 Sm1 Sm1 . 3_746 115.2(4) no
O5 Sm1 Sm1 3_646 3_746 35.0(3) no
O2 Sm1 Sm1 3_756 3_746 75.5(4) no
O7 Sm1 Sm1 . 3_746 135.4(4) no
O3 Sm1 Sm1 . 3_746 70.0(4) no
O1 Sm1 Sm1 3_656 3_746 143.9(4) no
O1 Sm1 Sm1 1_655 3_746 33.5(3) no
O5 Sm1 Sm1 1_655 3_746 93.0(3) no
Se1 Sm1 Sm1 1_655 3_746 61.98(5) no
Sm1 Sm1 Sm1 3_756 3_746 119.74(5) no
O6 Se1 Sm1 . 1_455 118.3(4) no
O1 Se1 Sm1 . 1_455 47.6(5) no
O5 Se1 Sm1 . 1_455 48.9(5) no
Se2 O4 H4 . . 109.5(5) no
Se1 O6 O8 . 4_457 108.8(7) no
Sm1 O6 O8 . 4_457 112.5(7) no
Sm1 O7 O8 . . 126.9(7) no
Sm1 O7 H7A . . 95.6(4) no
O8 O7 H7A . . 35.0(5) no
Sm1 O7 H7B . . 115.7(4) no
O8 O7 H7B . . 110.8(5) no
H7A O7 H7B . . 145.9 no
O7 O8 O6 . 4_557 127.6(8) no
O7 O8 H8A . . 57.2(7) no
O6 O8 H8A 4_557 . 100.0(5) no
O7 O8 H8B . . 100.0(6) no
O6 O8 H8B 4_557 . 52.4(5) no
H8A O8 H8B . . 125.68(6) no

loop_
_geom_bond_atom_site_label_1
_geom_bond_atom_site_label_2
_geom_bond_site_symmetry_2
_geom_bond_distance
_geom_bond_publ_flag
Sm1 O6 . 2.344(12) yes
Sm1 O2 3_756 2.398(14) yes
Sm1 O3 . 2.42(2) yes
Sm1 O1 1_655 2.479(15) yes
Sm1 Sm1 3_756 4.0647(12) yes
O7 O8 . 2.69(2) yes
Se1 O1 . 1.706(14) yes
Se2 O3 . 1.69(2) yes
Se2 O4 . 1.75(2) yes
Sm1 O5 3_646 2.396(14) yes
Sm1 O7 . 2.41(2) yes
Sm1 O1 3_656 2.423(14) yes
Sm1 O5 1_655 2.513(14) yes
O6 O8 4_457 2.87(2) yes
Se1 O6 . 1.680(13) yes
Se1 O5 . 1.717(14) yes
Se2 O2 . 1.70(2) yes
Se1 Sm1 1_455 3.284(2) no
Sm1 Sm1 3_746 4.0647(11) no
Sm1 Se1 1_655 3.284(2) no
O1 Sm1 3_646 2.423(14) no
O1 Sm1 1_455 2.479(15) no
O2 Sm1 3_746 2.398(14) no
O4 H4 . 0.8200(13) no
O5 Sm1 3_656 2.396(14) no
O5 Sm1 1_455 2.513(14) no
O7 H7A . 1.03(2) no
O7 H7B . 0.864(14) no
O8 O6 4_557 2.87(2) no
O8 H8A . 0.951(15) no
O8 H8B . 0.97(2) no
